data_7062890
loop_
_publ_author_name
'Bora, Debashree'
'Ali, Abdul Aziz'
'Saha, Biswajit'

_publ_section_title
;
 A redox switchable ferrocene decorated n-heterocyclic carbene (NHC)
 palladium catalyst for cross coupling of arylboronic acid and acetic
 anhydride in phosphine, base and additive free conditions
;
_journal_issue 2
_journal_name_full 'New Journal of Chemistry'
_journal_page_first 615
_journal_page_last 620
_journal_paper_doi 10.1039/D3NJ04997C
_journal_volume 48
_journal_year 2024
_chemical_formula_moiety 'C25 H26 Fe N3 O2 Pd, F6 P'
_chemical_formula_sum 'C25 H26 F6 Fe N3 O2 P Pd'
_chemical_formula_weight 707.71
_space_group_crystal_system triclinic
_space_group_IT_number 2
_space_group_name_Hall '-P 1'
_space_group_name_H-M_alt 'P -1'
_atom_sites_solution_hydrogens geom
_atom_sites_solution_primary iterative
_audit_creation_date 2022-08-31
_audit_creation_method
;
Olex2 1.3
(compiled 2020.11.12 svn.r5f609507 for OlexSys, GUI svn.r6272)
;
_audit_update_record
;
2023-08-29 deposited with the CCDC.	2023-11-20 downloaded from the CCDC.
;
_cell_angle_alpha 110.729(2)
_cell_angle_beta 101.751(2)
_cell_angle_gamma 93.823(2)
_cell_formula_units_Z 2
_cell_length_a 9.5977(2)
_cell_length_b 11.8495(3)
_cell_length_c 12.2334(3)
_cell_measurement_reflns_used 15815
_cell_measurement_temperature 99.97(10)
_cell_measurement_theta_max 68.0500
_cell_measurement_theta_min 3.9660
_cell_volume 1259.23(6)
_computing_cell_refinement 'CrysAlisPro 1.171.41.115a (Rigaku OD, 2021)'
_computing_data_collection 'CrysAlisPro 1.171.41.115a (Rigaku OD, 2021)'
_computing_data_reduction 'CrysAlisPro 1.171.41.115a (Rigaku OD, 2021)'
_computing_molecular_graphics 'Olex2 1.3 (Dolomanov et al., 2009)'
_computing_publication_material 'Olex2 1.3 (Dolomanov et al., 2009)'
_computing_structure_refinement 'SHELXL 2018/3 (Sheldrick, 2015)'
_computing_structure_solution 'olex2.solve 1.3 (Bourhis et al., 2015)'
_diffrn_ambient_temperature 100.15
_diffrn_detector_area_resol_mean 10.0000
_diffrn_detector_type HyPix3000
_diffrn_measured_fraction_theta_full 0.997
_diffrn_measured_fraction_theta_max 0.991
_diffrn_measurement_details
;
List of Runs (angles in degrees, time in seconds):

  # Type    Start    End  Width  t~exp~   \w     \q     \k     \f   Frames
#--------------------------------------------------------------------------
  1  \w   -108.00 -22.00   0.50    0.20    --  -41.33 -50.00  -4.00  172
  2  \w    -56.00  25.00   0.50    0.20    --  -41.33  50.00 141.00  162
  3  \w   -149.00 -63.00   0.50    0.64    --  -82.50 -50.00  -4.00  172
  4  \w    -56.00 -16.00   0.50    0.64    --  -82.50  50.00 141.00   80
  5  \w     78.00 163.00   0.50    0.64    --   96.67  50.00 141.00  170
  6  \w     30.00  57.00   0.50    0.64    --   96.67 -50.00  -4.00   54
  7  \w    -24.00  35.00   0.50    0.20    --  -41.33  11.00 -60.00  118
  8  \w    -37.00  27.00   0.50    0.20    --  -41.33  32.00-150.00  128
  9  \w    -28.00  30.00   0.50    0.20    --  -41.33  21.00 150.00  116
 10  \w     11.00  43.00   0.50    0.20    --   41.33  88.00  21.65   64
 11  \w     22.00 108.00   0.50    0.20    --   41.33  50.00 141.00  172
 12  \w    -25.00  57.00   0.50    0.20    --   41.33 -50.00  -4.00  164
 13  \w     12.00  43.00   0.50    0.20    --   41.33  84.00-124.82   62
 14  \w    -21.00  73.00   0.50    0.20    --   41.33 -89.00-120.00  188
 15  \w    -34.00  24.00   0.50    0.20    --   41.33 -11.00  30.00  116
 16  \w    -25.00  62.00   0.50    0.20    --   41.33 -54.00 -90.00  174
 17  \w      8.00  35.00   0.50    0.20    --   41.33  94.00 -31.14   54
 18  \w     41.00 100.00   0.50    0.20    --   41.33-138.00-150.00  118
 19  \w     28.00 109.00   0.50    0.20    --   41.33  32.00   0.00  162
 20  \w     41.00 100.00   0.50    0.20    --   41.33-138.00-120.00  118
 21  \w    -47.00 -15.00   0.50    0.64    --  -82.50  42.00 -60.00   64
 22  \w   -157.00 -83.00   0.50    0.64    --  -82.50 -96.00  60.00  148
 23  \w   -101.00 -23.00   0.50    0.64    --  -82.50 145.00 150.00  156
 24  \w    -47.00 -15.00   0.50    0.64    --  -82.50  42.00 -30.00   64
 25  \w     28.00 105.00   0.50    0.64    --   96.67 -77.00   0.00  154
 26  \w     30.00 109.00   0.50    0.64    --   96.67-117.00-150.00  158
 27  \w     30.00  57.00   0.50    0.64    --   96.67 -50.00-150.00   54
 28  \w     30.00  57.00   0.50    0.64    --   96.67 -50.00   0.00   54
 29  \w     22.00 106.00   0.50    0.64    --   96.67 -96.00 -30.00  168
 30  \w     22.00 106.00   0.50    0.64    --   96.67 -96.00  60.00  168
 31  \w     29.00  83.00   0.50    0.64    --   96.67 -68.00  60.00  108
 32  \w     44.00 127.00   0.50    0.64    --   96.67-145.00  30.00  166
 33  \w     82.00 167.00   0.50    0.64    --   96.67  25.00-150.00  170
 34  \w     30.00  57.00   0.50    0.64    --   96.67 -50.00 -90.00   54
 35  \w     29.00  83.00   0.50    0.64    --   96.67 -68.00-180.00  108
 36  \w     83.00 164.00   0.50    0.64    --   96.67  33.00 120.00  162
 37  \w     28.00 105.00   0.50    0.64    --   96.67 -77.00 -90.00  154
 38  \w     44.00 127.00   0.50    0.64    --   96.67-145.00 120.00  166
 39  \w     30.00 109.00   0.50    0.64    --   96.67-117.00 -90.00  158
 40  \w     29.00  68.00   0.50    0.64    --   96.67 -59.00 -60.00   78
 41  \w     44.00 127.00   0.50    0.64    --   96.67-145.00-120.00  166
 42  \w     29.00  68.00   0.50    0.64    --   96.67 -59.00  90.00   78
 43  \w     83.00 164.00   0.50    0.64    --   96.67  33.00-120.00  162
 44  \w     73.00 165.00   0.50    0.64    --   96.67  68.00  60.00  184
 45  \w     30.00 109.00   0.50    0.64    --   96.67-117.00  30.00  158
 46  \w     78.00 163.00   0.50    0.64    --   96.67  50.00-120.00  170
 47  \w     83.00 164.00   0.50    0.64    --   96.67  33.00  90.00  162
 48  \w     27.00 127.00   0.50    0.64    --   96.67 -87.00 120.00  200
 49  \w     70.00 165.00   0.50    0.64    --   96.67  77.00 150.00  190
 50  \w     30.00 109.00   0.50    0.64    --   96.67-117.00 -60.00  158
 51  \w    -61.00  26.00   0.50    0.20    --  -41.33  54.00  30.00  174
 52  \w   -109.00 -18.00   0.50    0.20    --  -41.33 -65.00  30.00  182
 53  \w   -110.00 -14.00   0.50    0.20    --  -41.33 -77.00  90.00  192
 54  \w   -110.00 -14.00   0.50    0.20    --  -41.33 -77.00 -60.00  192
 55  \w   -109.00 -18.00   0.50    0.20    --  -41.33 -65.00  60.00  182
 56  \w   -108.00 -21.00   0.50    0.20    --  -41.33 -54.00 120.00  174
 57  \w   -110.00 -14.00   0.50    0.20    --  -41.33 -77.00-150.00  192
 58  \w   -109.00 -18.00   0.50    0.20    --  -41.33 -65.00 -30.00  182
 59  \w   -110.00 -14.00   0.50    0.20    --  -41.33 -77.00 -90.00  192
 60  \w   -110.00 -14.00   0.50    0.20    --  -41.33 -77.00  30.00  192
 61  \w   -110.00 -14.00   0.50    0.20    --  -41.33 -77.00 120.00  192
 62  \w     15.00 110.00   0.50    0.20    --   41.33  77.00-150.00  190
 63  \w     13.00  43.00   0.50    0.20    --   41.33  82.00  76.28   60
 64  \w    -26.00  37.00   0.50    0.20    --   41.33 -32.00 -60.00  126
 65  \w     25.00 109.00   0.50    0.20    --   41.33  43.00 -60.00  168
 66  \w     18.00 109.00   0.50    0.20    --   41.33  65.00-150.00  182
 67  \w     10.00  43.00   0.50    0.20    --   41.33  89.00 -61.93   66
 68  \w     12.00  43.00   0.50    0.20    --   41.33  84.00 143.45   62
 69  \w     71.00 165.00   0.50    0.64    --   96.67  73.00 -76.77  188
;
_diffrn_measurement_device 'four-circle diffractometer'
_diffrn_measurement_device_type 'XtaLAB Synergy, Dualflex, HyPix3000'
_diffrn_measurement_method '\w scans'
_diffrn_radiation_type CuK\a
_diffrn_radiation_wavelength 1.54184
_diffrn_reflns_av_R_equivalents 0.0526
_diffrn_reflns_av_unetI/netI 0.0339
_diffrn_reflns_Laue_measured_fraction_full 0.997
_diffrn_reflns_Laue_measured_fraction_max 0.991
_diffrn_reflns_limit_h_max 11
_diffrn_reflns_limit_h_min -11
_diffrn_reflns_limit_k_max 14
_diffrn_reflns_limit_k_min -14
_diffrn_reflns_limit_l_max 14
_diffrn_reflns_limit_l_min -14
_diffrn_reflns_number 21859
_diffrn_reflns_point_group_measured_fraction_full 0.997
_diffrn_reflns_point_group_measured_fraction_max 0.991
_diffrn_reflns_theta_full 67.684
_diffrn_reflns_theta_max 68.206
_diffrn_reflns_theta_min 3.984
_exptl_absorpt_coefficient_mu 11.667
_exptl_absorpt_correction_T_max 1.00000
_exptl_absorpt_correction_T_min 0.66018
_exptl_absorpt_correction_type multi-scan
_exptl_absorpt_process_details
;
CrysAlisPro 1.171.41.115a (Rigaku Oxford Diffraction, 2021)
Empirical absorption correction using spherical harmonics,
implemented in SCALE3 ABSPACK scaling algorithm.
;
_exptl_crystal_colour 'clear dark red'
_exptl_crystal_density_diffrn 1.866
_exptl_crystal_description block
_exptl_crystal_F_000 708
_exptl_crystal_size_max 0.17
_exptl_crystal_size_mid 0.15
_exptl_crystal_size_min 0.07
_refine_diff_density_max 0.611
_refine_diff_density_min -0.907
_refine_diff_density_rms 0.084
_refine_ls_extinction_method none
_refine_ls_goodness_of_fit_ref 1.074
_refine_ls_hydrogen_treatment constr
_refine_ls_matrix_type full
_refine_ls_number_parameters 392
_refine_ls_number_reflns 4578
_refine_ls_number_restraints 465
_refine_ls_restrained_S_all 1.028
_refine_ls_R_factor_all 0.0295
_refine_ls_R_factor_gt 0.0280
_refine_ls_shift/su_max 0.001
_refine_ls_shift/su_mean 0.000
_refine_ls_structure_factor_coef Fsqd
_refine_ls_weighting_details 'w=1/[\s^2^(Fo^2^)+(0.0346P)^2^+1.0476P] where P=(Fo^2^+2Fc^2^)/3'
_refine_ls_weighting_scheme calc
_refine_ls_wR_factor_gt 0.0700
_refine_ls_wR_factor_ref 0.0709
_reflns_Friedel_coverage 0.000
_reflns_number_gt 4342
_reflns_number_total 4578
_reflns_threshold_expression 'I > 2\s(I)'
_cod_data_source_file d3nj04997c2.cif
_cod_data_source_block sdb_116_sudip1
_cod_depositor_comments 'Adding full bibliography for 7062890.cif.'
_cod_original_cell_volume 1259.23(5)
_cod_database_code 7062890
_shelx_shelxl_version_number 2018/3
_shelx_space_group_comment
;
The symmetry employed for this shelxl refinement is uniquely defined
by the following loop, which should always be used as a source of
symmetry information in preference to the above space-group names.
They are only intended as comments.
;
_shelx_estimated_absorpt_t_max 0.496
_shelx_estimated_absorpt_t_min 0.242
_olex2_refinement_description
;
1. Fixed Uiso
 At 1.2 times of:
  All C(H) groups, All C(H,H) groups
 At 1.5 times of:
  All C(H,H,H) groups
2. Restrained distances
 F1-P1 \\sim F1A-P1
 with sigma of 0.02
 F2-P1 \\sim F2A-P1
 with sigma of 0.02
 F4-P1 \\sim F4A-P1
 with sigma of 0.02
 F6-P1 \\sim F6A-P1
 with sigma of 0.02
3. Rigid bond restraints
 All non-hydrogen atoms
 with sigma for 1-2 distances of 0.01 and sigma for 1-3 distances of 0.01
4. Uiso/Uaniso restraints and constraints
All non-hydrogen atoms have similar U: within 2A with sigma of 0.04 and sigma
for terminal atoms of 0.08 within 2A
5. Others
 Sof(F1A)=Sof(F2A)=Sof(F4A)=Sof(F6A)=1-FVAR(1)
 Sof(F1)=Sof(F2)=Sof(F4)=Sof(F6)=FVAR(1)
6.a Secondary CH2 refined with riding coordinates:
 C4(H4A,H4B)
6.b Aromatic/amide H refined with riding coordinates:
 C2(H2), C3(H3), C7(H7), C8(H8), C10(H10), C12(H12), C13(H13), C14(H14),
 C15(H15), C16(H16), C17(H17), C18(H18), C19(H19), C20(H20), C22(H22)
6.c Idealised Me refined as rotating group:
 C5(H5A,H5B,H5C), C24(H24A,H24B,H24C), C25(H25A,H25B,H25C)
;
_olex2_submission_special_instructions 'No special instructions were received'
_oxdiff_exptl_absorpt_empirical_details
;
Empirical correction (ABSPACK) includes:
- Absorption correction using spherical harmonics
- Frame scaling
;

loop_
_space_group_symop_operation_xyz
'x, y, z'
'-x, -y, -z'

loop_
_atom_site_label
_atom_site_type_symbol
_atom_site_fract_x
_atom_site_fract_y
_atom_site_fract_z
_atom_site_U_iso_or_equiv
_atom_site_adp_type
_atom_site_occupancy
_atom_site_site_symmetry_order
_atom_site_calc_flag
_atom_site_refinement_flags_posn
_atom_site_refinement_flags_adp
_atom_site_refinement_flags_occupancy
_atom_site_disorder_assembly
_atom_site_disorder_group
Pd1 Pd 0.84202(2) 0.48161(2) 0.41816(2) 0.01412(7) Uani 1 1 d . U . . .
Fe1 Fe 0.58480(5) 0.69937(4) 0.93150(4) 0.01636(11) Uani 1 1 d . U . . .
O1 O 0.8046(2) 0.65690(17) 0.45929(16) 0.0175(4) Uani 1 1 d . U . . .
O2 O 0.9582(2) 0.49152(17) 0.30234(17) 0.0181(4) Uani 1 1 d . U . . .
N1 N 0.9067(2) 0.2147(2) 0.3220(2) 0.0172(5) Uani 1 1 d . U . . .
N2 N 0.7601(2) 0.2592(2) 0.4374(2) 0.0166(5) Uani 1 1 d . U . . .
N3 N 0.7177(2) 0.4543(2) 0.52488(19) 0.0153(5) Uani 1 1 d . U . . .
C1 C 0.8487(3) 0.3077(3) 0.3852(2) 0.0179(6) Uani 1 1 d . U . . .
C2 C 0.8560(3) 0.1079(3) 0.3342(3) 0.0208(6) Uani 1 1 d . U . . .
H2 H 0.882066 0.029682 0.298317 0.025 Uiso 1 1 calc R U . . .
C3 C 0.7638(3) 0.1351(2) 0.4058(3) 0.0204(6) Uani 1 1 d . U . . .
H3 H 0.711888 0.080510 0.429780 0.025 Uiso 1 1 calc R U . . .
C4 C 1.0157(3) 0.2239(3) 0.2551(3) 0.0229(6) Uani 1 1 d . U . . .
H4A H 1.109982 0.214309 0.299032 0.027 Uiso 1 1 calc R U . . .
H4B H 1.025040 0.306111 0.251369 0.027 Uiso 1 1 calc R U . . .
C5 C 0.9776(4) 0.1285(3) 0.1284(3) 0.0334(8) Uani 1 1 d . U . . .
H5A H 1.048909 0.141939 0.085466 0.050 Uiso 1 1 calc R U . . .
H5B H 0.881942 0.134785 0.085922 0.050 Uiso 1 1 calc R U . . .
H5C H 0.977294 0.047096 0.131716 0.050 Uiso 1 1 calc R U . . .
C6 C 0.6883(3) 0.3376(2) 0.5145(2) 0.0166(5) Uani 1 1 d . U . . .
C7 C 0.5994(3) 0.3026(2) 0.5757(2) 0.0180(6) Uani 1 1 d . U . . .
H7 H 0.578117 0.219353 0.565098 0.022 Uiso 1 1 calc R U . . .
C8 C 0.5420(3) 0.3925(3) 0.6533(2) 0.0177(5) Uani 1 1 d . U . . .
H8 H 0.481282 0.370757 0.697344 0.021 Uiso 1 1 calc R U . . .
C9 C 0.5720(3) 0.5148(2) 0.6679(2) 0.0164(5) Uani 1 1 d . U . . .
C10 C 0.6599(3) 0.5408(2) 0.5995(2) 0.0152(5) Uani 1 1 d . U . . .
H10 H 0.679735 0.622797 0.605770 0.018 Uiso 1 1 calc R U . . .
C11 C 0.5108(3) 0.6118(3) 0.7482(2) 0.0177(5) Uani 1 1 d . U . . .
C12 C 0.5453(3) 0.7411(3) 0.7797(2) 0.0207(6) Uani 1 1 d . U . . .
H12 H 0.613434 0.779729 0.752572 0.025 Uiso 1 1 calc R U . . .
C13 C 0.4602(3) 0.8010(3) 0.8582(3) 0.0242(6) Uani 1 1 d . U . . .
H13 H 0.461519 0.886745 0.892585 0.029 Uiso 1 1 calc R U . . .
C14 C 0.3725(3) 0.7113(3) 0.8767(3) 0.0226(6) Uani 1 1 d . U . . .
H14 H 0.305087 0.726678 0.925463 0.027 Uiso 1 1 calc R U . . .
C15 C 0.4032(3) 0.5941(3) 0.8095(2) 0.0188(6) Uani 1 1 d . U . . .
H15 H 0.360216 0.517853 0.805821 0.023 Uiso 1 1 calc R U . . .
C16 C 0.7064(3) 0.6021(3) 1.0130(3) 0.0252(6) Uani 1 1 d . U . . .
H16 H 0.707109 0.516570 0.980354 0.030 Uiso 1 1 calc R U . . .
C17 C 0.7976(3) 0.6935(3) 0.9990(3) 0.0247(6) Uani 1 1 d . U . . .
H17 H 0.870109 0.679546 0.955319 0.030 Uiso 1 1 calc R U . . .
C18 C 0.7612(3) 0.8082(3) 1.0615(3) 0.0277(7) Uani 1 1 d . U . . .
H18 H 0.805377 0.884917 1.067232 0.033 Uiso 1 1 calc R U . . .
C19 C 0.6474(3) 0.7894(3) 1.1143(3) 0.0281(7) Uani 1 1 d . U . . .
H19 H 0.601816 0.851037 1.161102 0.034 Uiso 1 1 calc R U . . .
C20 C 0.6142(3) 0.6628(3) 1.0848(3) 0.0279(7) Uani 1 1 d . U . . .
H20 H 0.542378 0.624452 1.108728 0.033 Uiso 1 1 calc R U . . .
C21 C 0.8471(3) 0.7269(2) 0.4093(2) 0.0187(6) Uani 1 1 d . U . . .
C22 C 0.9309(3) 0.6970(3) 0.3245(2) 0.0211(6) Uani 1 1 d . U . . .
H22 H 0.957605 0.759090 0.297177 0.025 Uiso 1 1 calc R U . . .
C23 C 0.9787(3) 0.5862(3) 0.2763(2) 0.0180(6) Uani 1 1 d . U . . .
C24 C 0.7982(4) 0.8496(3) 0.4453(3) 0.0263(7) Uani 1 1 d . U . . .
H24A H 0.875112 0.911405 0.450668 0.039 Uiso 1 1 calc R U . . .
H24B H 0.775108 0.870158 0.523923 0.039 Uiso 1 1 calc R U . . .
H24C H 0.712321 0.847411 0.384998 0.039 Uiso 1 1 calc R U . . .
C25 C 1.0613(3) 0.5686(3) 0.1812(3) 0.0226(6) Uani 1 1 d . U . . .
H25A H 1.003691 0.508081 0.104500 0.034 Uiso 1 1 calc R U . . .
H25B H 1.151676 0.539856 0.205036 0.034 Uiso 1 1 calc R U . . .
H25C H 1.082385 0.646381 0.172082 0.034 Uiso 1 1 calc R U . . .
P1 P 0.70421(8) 0.08452(7) 0.76299(7) 0.02331(17) Uani 1 1 d D U . . .
F1 F 0.8620(3) 0.1362(3) 0.8507(2) 0.0480(9) Uani 0.881(8) 1 d D U P A 1
F1A F 0.739(4) 0.2154(16) 0.849(2) 0.064(7) Uani 0.119(8) 1 d D U P A 2
F2 F 0.5492(3) 0.0372(3) 0.6759(3) 0.0541(9) Uani 0.881(8) 1 d D U P A 1
F2A F 0.647(4) -0.0596(15) 0.671(2) 0.064(8) Uani 0.119(8) 1 d D U P A 2
F3 F 0.6466(3) 0.05987(18) 0.86689(19) 0.0456(5) Uani 1 1 d . U . . .
F4 F 0.6650(4) 0.2204(2) 0.8072(3) 0.0404(8) Uani 0.881(8) 1 d D U P A 1
F4A F 0.549(2) 0.110(4) 0.704(3) 0.071(8) Uani 0.119(8) 1 d D U P A 2
F5 F 0.7641(2) 0.10919(18) 0.65923(17) 0.0357(5) Uani 1 1 d . U . . .
F6 F 0.7461(4) -0.0493(2) 0.7196(3) 0.0377(8) Uani 0.881(8) 1 d D U P A 1
F6A F 0.846(2) 0.044(3) 0.813(2) 0.057(7) Uani 0.119(8) 1 d D U P A 2

loop_
_atom_site_aniso_label
_atom_site_aniso_U_11
_atom_site_aniso_U_22
_atom_site_aniso_U_33
_atom_site_aniso_U_23
_atom_site_aniso_U_13
_atom_site_aniso_U_12
Pd1 0.01745(12) 0.01349(11) 0.01458(11) 0.00658(8) 0.00792(8) 0.00371(8)
Fe1 0.0186(2) 0.0177(2) 0.0143(2) 0.00587(17) 0.00726(17) 0.00331(17)
O1 0.0224(10) 0.0167(9) 0.0178(9) 0.0086(8) 0.0095(8) 0.0066(8)
O2 0.0212(10) 0.0179(10) 0.0198(9) 0.0088(8) 0.0105(8) 0.0055(8)
N1 0.0208(12) 0.0133(11) 0.0186(11) 0.0050(9) 0.0085(9) 0.0045(9)
N2 0.0214(12) 0.0160(11) 0.0166(11) 0.0087(9) 0.0088(9) 0.0040(9)
N3 0.0168(11) 0.0162(11) 0.0152(11) 0.0078(9) 0.0049(9) 0.0039(9)
C1 0.0207(14) 0.0201(14) 0.0167(13) 0.0094(11) 0.0075(11) 0.0057(11)
C2 0.0294(16) 0.0134(13) 0.0221(14) 0.0077(11) 0.0092(12) 0.0036(11)
C3 0.0295(16) 0.0139(13) 0.0224(14) 0.0096(11) 0.0104(12) 0.0050(11)
C4 0.0272(16) 0.0191(14) 0.0275(15) 0.0089(12) 0.0173(12) 0.0042(12)
C5 0.041(2) 0.0379(19) 0.0243(16) 0.0094(14) 0.0185(14) 0.0089(15)
C6 0.0179(13) 0.0178(13) 0.0156(13) 0.0068(11) 0.0052(10) 0.0058(11)
C7 0.0217(14) 0.0171(13) 0.0189(13) 0.0103(11) 0.0067(11) 0.0024(11)
C8 0.0174(13) 0.0226(14) 0.0177(13) 0.0114(11) 0.0075(10) 0.0023(11)
C9 0.0183(13) 0.0199(13) 0.0112(12) 0.0067(10) 0.0029(10) 0.0021(11)
C10 0.0170(13) 0.0171(13) 0.0134(12) 0.0073(10) 0.0047(10) 0.0044(10)
C11 0.0193(14) 0.0225(14) 0.0155(12) 0.0103(11) 0.0069(10) 0.0058(11)
C12 0.0269(15) 0.0217(14) 0.0181(13) 0.0107(11) 0.0087(11) 0.0058(12)
C13 0.0336(17) 0.0210(14) 0.0209(14) 0.0090(12) 0.0088(12) 0.0105(12)
C14 0.0212(14) 0.0304(16) 0.0194(14) 0.0097(12) 0.0096(11) 0.0097(12)
C15 0.0175(14) 0.0243(14) 0.0147(13) 0.0078(11) 0.0039(10) 0.0016(11)
C16 0.0258(16) 0.0286(16) 0.0226(15) 0.0133(12) 0.0017(12) 0.0058(12)
C17 0.0197(14) 0.0318(17) 0.0221(14) 0.0080(12) 0.0075(11) 0.0043(12)
C18 0.0233(15) 0.0290(16) 0.0251(15) 0.0051(13) 0.0040(12) 0.0002(12)
C19 0.0261(16) 0.0368(18) 0.0162(13) 0.0029(12) 0.0062(12) 0.0064(13)
C20 0.0258(16) 0.0437(19) 0.0189(14) 0.0181(13) 0.0048(12) 0.0032(14)
C21 0.0234(15) 0.0173(13) 0.0169(13) 0.0087(11) 0.0040(11) 0.0034(11)
C22 0.0299(16) 0.0191(14) 0.0192(14) 0.0107(11) 0.0107(12) 0.0023(12)
C23 0.0174(14) 0.0207(14) 0.0170(13) 0.0085(11) 0.0043(10) 0.0018(11)
C24 0.0397(18) 0.0196(15) 0.0253(15) 0.0100(12) 0.0163(13) 0.0069(13)
C25 0.0263(16) 0.0252(15) 0.0231(15) 0.0128(12) 0.0130(12) 0.0065(12)
P1 0.0290(4) 0.0241(4) 0.0252(4) 0.0134(3) 0.0153(3) 0.0091(3)
F1 0.0400(14) 0.053(2) 0.0485(15) 0.0254(14) -0.0034(11) -0.0010(12)
F1A 0.12(2) 0.021(7) 0.059(12) 0.009(7) 0.058(13) 0.004(10)
F2 0.0306(14) 0.061(2) 0.0603(18) 0.0208(17) -0.0035(12) -0.0033(14)
F2A 0.12(2) 0.038(7) 0.041(10) 0.005(7) 0.052(11) -0.016(10)
F3 0.0747(15) 0.0377(11) 0.0483(12) 0.0258(10) 0.0454(11) 0.0206(11)
F4 0.061(2) 0.0297(13) 0.0493(18) 0.0220(12) 0.0374(14) 0.0213(12)
F4A 0.045(9) 0.14(2) 0.088(16) 0.098(16) 0.044(9) 0.044(13)
F5 0.0518(12) 0.0377(11) 0.0379(11) 0.0250(9) 0.0311(9) 0.0197(9)
F6 0.059(2) 0.0283(13) 0.0440(17) 0.0208(12) 0.0331(16) 0.0208(13)
F6A 0.058(9) 0.08(2) 0.066(13) 0.055(14) 0.028(8) 0.040(11)

loop_
_atom_type_symbol
_atom_type_description
_atom_type_scat_dispersion_real
_atom_type_scat_dispersion_imag
_atom_type_scat_source
C C 0.0181 0.0091 'International Tables Vol C Tables 4.2.6.8 and 6.1.1.4'
H H 0.0000 0.0000 'International Tables Vol C Tables 4.2.6.8 and 6.1.1.4'
F F 0.0727 0.0534 'International Tables Vol C Tables 4.2.6.8 and 6.1.1.4'
Fe Fe -1.1336 3.1974 'International Tables Vol C Tables 4.2.6.8 and 6.1.1.4'
N N 0.0311 0.0180 'International Tables Vol C Tables 4.2.6.8 and 6.1.1.4'
O O 0.0492 0.0322 'International Tables Vol C Tables 4.2.6.8 and 6.1.1.4'
P P 0.2955 0.4335 'International Tables Vol C Tables 4.2.6.8 and 6.1.1.4'
Pd Pd 0.1215 3.9337 'International Tables Vol C Tables 4.2.6.8 and 6.1.1.4'

loop_
_exptl_crystal_face_index_h
_exptl_crystal_face_index_k
_exptl_crystal_face_index_l
_exptl_crystal_face_perp_dist
0 -1 8 0.0794
-1 4 -7 0.0332
-4 6 1 0.0392
4 -5 -1 0.0707
1 6 2 0.0418
-1 -6 -2 0.0242
-5 0 6 0.0669
5 2 -5 0.0810
-4 2 -5 0.0153
4 5 -6 0.0505
0 -7 0 0.0418

loop_
_geom_angle_atom_site_label_1
_geom_angle_atom_site_label_2
_geom_angle_atom_site_label_3
_geom_angle
_geom_angle_site_symmetry_1
_geom_angle_site_symmetry_3
_geom_angle_publ_flag
O1 Pd1 Pd1 101.59(5) . 2_766 ?
O2 Pd1 Pd1 80.10(6) . 2_766 ?
O2 Pd1 O1 93.07(7) . . ?
O2 Pd1 N3 174.44(8) . . ?
N3 Pd1 Pd1 101.94(6) . 2_766 ?
N3 Pd1 O1 91.58(8) . . ?
C1 Pd1 Pd1 84.02(8) . 2_766 ?
C1 Pd1 O1 170.75(9) . . ?
C1 Pd1 O2 95.15(9) . . ?
C1 Pd1 N3 80.00(10) . . ?
C11 Fe1 C12 40.96(11) . . ?
C11 Fe1 C17 115.11(11) . . ?
C11 Fe1 C18 141.84(12) . . ?
C12 Fe1 C17 114.69(12) . . ?
C13 Fe1 C11 68.59(11) . . ?
C13 Fe1 C12 40.36(11) . . ?
C13 Fe1 C17 140.12(13) . . ?
C13 Fe1 C18 110.91(13) . . ?
C14 Fe1 C11 68.94(11) . . ?
C14 Fe1 C12 68.41(12) . . ?
C14 Fe1 C13 40.64(12) . . ?
C14 Fe1 C16 138.33(13) . . ?
C14 Fe1 C17 175.94(12) . . ?
C14 Fe1 C18 136.79(13) . . ?
C14 Fe1 C19 107.88(12) . . ?
C15 Fe1 C11 41.20(11) . . ?
C15 Fe1 C12 68.90(11) . . ?
C15 Fe1 C13 68.68(12) . . ?
C15 Fe1 C14 40.95(12) . . ?
C15 Fe1 C16 112.25(12) . . ?
C15 Fe1 C17 141.96(12) . . ?
C15 Fe1 C18 176.84(12) . . ?
C15 Fe1 C19 136.36(12) . . ?
C15 Fe1 C20 110.07(12) . . ?
C16 Fe1 C11 114.03(12) . . ?
C16 Fe1 C12 142.52(12) . . ?
C16 Fe1 C13 177.06(12) . . ?
C16 Fe1 C17 40.61(12) . . ?
C16 Fe1 C18 68.00(13) . . ?
C18 Fe1 C12 112.96(13) . . ?
C18 Fe1 C17 40.13(12) . . ?
C19 Fe1 C11 176.82(12) . . ?
C19 Fe1 C12 138.28(13) . . ?
C19 Fe1 C13 108.99(13) . . ?
C19 Fe1 C16 68.34(13) . . ?
C19 Fe1 C17 68.07(12) . . ?
C19 Fe1 C18 40.56(12) . . ?
C20 Fe1 C11 140.10(13) . . ?
C20 Fe1 C12 176.70(12) . . ?
C20 Fe1 C13 136.38(12) . . ?
C20 Fe1 C14 108.68(12) . . ?
C20 Fe1 C16 40.75(12) . . ?
C20 Fe1 C17 68.14(12) . . ?
C20 Fe1 C18 67.91(13) . . ?
C20 Fe1 C19 40.40(13) . . ?
C21 O1 Pd1 123.73(17) . . ?
C23 O2 Pd1 123.59(17) . . ?
C1 N1 C2 110.1(2) . . ?
C1 N1 C4 125.3(2) . . ?
C2 N1 C4 124.5(2) . . ?
C1 N2 C3 110.6(2) . . ?
C1 N2 C6 118.5(2) . . ?
C3 N2 C6 130.8(2) . . ?
C6 N3 Pd1 115.35(17) . . ?
C10 N3 Pd1 125.68(18) . . ?
C10 N3 C6 118.9(2) . . ?
N1 C1 Pd1 141.1(2) . . ?
N1 C1 N2 105.5(2) . . ?
N2 C1 Pd1 113.32(19) . . ?
N1 C2 H2 126.0 . . ?
C3 C2 N1 108.0(2) . . ?
C3 C2 H2 126.0 . . ?
N2 C3 H3 127.1 . . ?
C2 C3 N2 105.7(2) . . ?
C2 C3 H3 127.1 . . ?
N1 C4 H4A 109.1 . . ?
N1 C4 H4B 109.1 . . ?
N1 C4 C5 112.3(2) . . ?
H4A C4 H4B 107.9 . . ?
C5 C4 H4A 109.1 . . ?
C5 C4 H4B 109.1 . . ?
C4 C5 H5A 109.5 . . ?
C4 C5 H5B 109.5 . . ?
C4 C5 H5C 109.5 . . ?
H5A C5 H5B 109.5 . . ?
H5A C5 H5C 109.5 . . ?
H5B C5 H5C 109.5 . . ?
N3 C6 N2 112.3(2) . . ?
N3 C6 C7 122.7(2) . . ?
C7 C6 N2 125.0(2) . . ?
C6 C7 H7 121.1 . . ?
C6 C7 C8 117.8(2) . . ?
C8 C7 H7 121.1 . . ?
C7 C8 H8 119.5 . . ?
C7 C8 C9 121.1(2) . . ?
C9 C8 H8 119.5 . . ?
C8 C9 C11 122.3(2) . . ?
C10 C9 C8 116.9(2) . . ?
C10 C9 C11 120.8(2) . . ?
N3 C10 C9 122.6(2) . . ?
N3 C10 H10 118.7 . . ?
C9 C10 H10 118.7 . . ?
C9 C11 Fe1 127.03(19) . . ?
C12 C11 Fe1 69.61(15) . . ?
C12 C11 C9 127.0(2) . . ?
C12 C11 C15 107.2(2) . . ?
C15 C11 Fe1 68.84(15) . . ?
C15 C11 C9 125.8(3) . . ?
Fe1 C12 H12 126.6 . . ?
C11 C12 Fe1 69.43(15) . . ?
C11 C12 H12 125.9 . . ?
C13 C12 Fe1 69.63(16) . . ?
C13 C12 C11 108.2(2) . . ?
C13 C12 H12 125.9 . . ?
Fe1 C13 H13 126.5 . . ?
C12 C13 Fe1 70.01(16) . . ?
C12 C13 H13 125.7 . . ?
C12 C13 C14 108.5(3) . . ?
C14 C13 Fe1 69.36(16) . . ?
C14 C13 H13 125.7 . . ?
Fe1 C14 H14 126.3 . . ?
C13 C14 Fe1 70.01(17) . . ?
C13 C14 H14 125.9 . . ?
C13 C14 C15 108.1(2) . . ?
C15 C14 Fe1 69.37(16) . . ?
C15 C14 H14 125.9 . . ?
Fe1 C15 H15 125.9 . . ?
C11 C15 Fe1 69.97(15) . . ?
C11 C15 H15 126.0 . . ?
C14 C15 Fe1 69.68(16) . . ?
C14 C15 C11 107.9(3) . . ?
C14 C15 H15 126.0 . . ?
Fe1 C16 H16 126.1 . . ?
C17 C16 Fe1 69.95(17) . . ?
C17 C16 H16 126.3 . . ?
C20 C16 Fe1 69.22(17) . . ?
C20 C16 H16 126.3 . . ?
C20 C16 C17 107.3(3) . . ?
Fe1 C17 H17 126.3 . . ?
C16 C17 Fe1 69.44(17) . . ?
C16 C17 H17 126.0 . . ?
C18 C17 Fe1 69.83(17) . . ?
C18 C17 C16 108.1(3) . . ?
C18 C17 H17 126.0 . . ?
Fe1 C18 H18 126.4 . . ?
C17 C18 Fe1 70.04(17) . . ?
C17 C18 H18 125.8 . . ?
C17 C18 C19 108.3(3) . . ?
C19 C18 Fe1 69.33(17) . . ?
C19 C18 H18 125.8 . . ?
Fe1 C19 H19 125.7 . . ?
C18 C19 Fe1 70.11(17) . . ?
C18 C19 H19 126.1 . . ?
C20 C19 Fe1 69.63(17) . . ?
C20 C19 C18 107.8(3) . . ?
C20 C19 H19 126.1 . . ?
Fe1 C20 H20 125.8 . . ?
C16 C20 Fe1 70.03(17) . . ?
C16 C20 H20 125.8 . . ?
C19 C20 Fe1 69.97(17) . . ?
C19 C20 C16 108.5(3) . . ?
C19 C20 H20 125.8 . . ?
O1 C21 C22 125.7(3) . . ?
O1 C21 C24 115.3(2) . . ?
C22 C21 C24 119.0(2) . . ?
C21 C22 H22 116.6 . . ?
C23 C22 C21 126.7(3) . . ?
C23 C22 H22 116.6 . . ?
O2 C23 C22 127.0(3) . . ?
O2 C23 C25 113.6(2) . . ?
C22 C23 C25 119.3(2) . . ?
C21 C24 H24A 109.5 . . ?
C21 C24 H24B 109.5 . . ?
C21 C24 H24C 109.5 . . ?
H24A C24 H24B 109.5 . . ?
H24A C24 H24C 109.5 . . ?
H24B C24 H24C 109.5 . . ?
C23 C25 H25A 109.5 . . ?
C23 C25 H25B 109.5 . . ?
C23 C25 H25C 109.5 . . ?
H25A C25 H25B 109.5 . . ?
H25A C25 H25C 109.5 . . ?
H25B C25 H25C 109.5 . . ?
F1 P1 F4 89.22(16) . . ?
F1A P1 F2A 173.5(14) . . ?
F1A P1 F3 85.0(10) . . ?
F1A P1 F4A 89.7(17) . . ?
F1A P1 F5 95.0(10) . . ?
F1A P1 F6A 96.5(17) . . ?
F2 P1 F1 178.35(17) . . ?
F2 P1 F3 90.21(17) . . ?
F2 P1 F4 89.47(17) . . ?
F2 P1 F5 90.43(16) . . ?
F2 P1 F6 91.43(17) . . ?
F3 P1 F1 90.81(14) . . ?
F3 P1 F2A 90.7(6) . . ?
F3 P1 F4 90.73(14) . . ?
F3 P1 F4A 92.2(8) . . ?
F3 P1 F5 179.30(13) . . ?
F4A P1 F2A 85.7(17) . . ?
F5 P1 F1 88.56(13) . . ?
F5 P1 F2A 89.5(6) . . ?
F5 P1 F4 89.56(13) . . ?
F5 P1 F4A 88.5(8) . . ?
F6 P1 F1 89.87(15) . . ?
F6 P1 F3 89.77(12) . . ?
F6 P1 F4 178.97(17) . . ?
F6 P1 F5 89.93(11) . . ?
F6A P1 F2A 87.9(15) . . ?
F6A P1 F3 86.0(7) . . ?
F6A P1 F4A 173.4(16) . . ?
F6A P1 F5 93.3(7) . . ?

loop_
_geom_bond_atom_site_label_1
_geom_bond_atom_site_label_2
_geom_bond_distance
_geom_bond_site_symmetry_2
_geom_bond_publ_flag
Pd1 Pd1 3.1825(4) 2_766 ?
Pd1 O1 2.0321(18) . ?
Pd1 O2 2.0023(18) . ?
Pd1 N3 2.028(2) . ?
Pd1 C1 1.963(3) . ?
Fe1 C11 2.053(3) . ?
Fe1 C12 2.056(3) . ?
Fe1 C13 2.051(3) . ?
Fe1 C14 2.042(3) . ?
Fe1 C15 2.038(3) . ?
Fe1 C16 2.050(3) . ?
Fe1 C17 2.057(3) . ?
Fe1 C18 2.054(3) . ?
Fe1 C19 2.044(3) . ?
Fe1 C20 2.039(3) . ?
O1 C21 1.282(3) . ?
O2 C23 1.284(3) . ?
N1 C1 1.333(3) . ?
N1 C2 1.393(4) . ?
N1 C4 1.474(3) . ?
N2 C1 1.371(3) . ?
N2 C3 1.387(3) . ?
N2 C6 1.399(3) . ?
N3 C6 1.348(3) . ?
N3 C10 1.346(3) . ?
C2 H2 0.9500 . ?
C2 C3 1.345(4) . ?
C3 H3 0.9500 . ?
C4 H4A 0.9900 . ?
C4 H4B 0.9900 . ?
C4 C5 1.513(4) . ?
C5 H5A 0.9800 . ?
C5 H5B 0.9800 . ?
C5 H5C 0.9800 . ?
C6 C7 1.377(4) . ?
C7 H7 0.9500 . ?
C7 C8 1.383(4) . ?
C8 H8 0.9500 . ?
C8 C9 1.398(4) . ?
C9 C10 1.394(4) . ?
C9 C11 1.469(4) . ?
C10 H10 0.9500 . ?
C11 C12 1.438(4) . ?
C11 C15 1.440(4) . ?
C12 H12 0.9500 . ?
C12 C13 1.417(4) . ?
C13 H13 0.9500 . ?
C13 C14 1.421(4) . ?
C14 H14 0.9500 . ?
C14 C15 1.427(4) . ?
C15 H15 0.9500 . ?
C16 H16 0.9500 . ?
C16 C17 1.425(4) . ?
C16 C20 1.424(4) . ?
C17 H17 0.9500 . ?
C17 C18 1.410(4) . ?
C18 H18 0.9500 . ?
C18 C19 1.420(4) . ?
C19 H19 0.9500 . ?
C19 C20 1.410(5) . ?
C20 H20 0.9500 . ?
C21 C22 1.402(4) . ?
C21 C24 1.501(4) . ?
C22 H22 0.9500 . ?
C22 C23 1.387(4) . ?
C23 C25 1.500(4) . ?
C24 H24A 0.9800 . ?
C24 H24B 0.9800 . ?
C24 H24C 0.9800 . ?
C25 H25A 0.9800 . ?
C25 H25B 0.9800 . ?
C25 H25C 0.9800 . ?
P1 F1 1.603(3) . ?
P1 F1A 1.504(15) . ?
P1 F2 1.576(3) . ?
P1 F2A 1.656(15) . ?
P1 F3 1.5919(19) . ?
P1 F4 1.605(3) . ?
P1 F4A 1.614(16) . ?
P1 F5 1.6015(18) . ?
P1 F6 1.592(2) . ?
P1 F6A 1.555(14) . ?

loop_
_geom_torsion_atom_site_label_1
_geom_torsion_atom_site_label_2
_geom_torsion_atom_site_label_3
_geom_torsion_atom_site_label_4
_geom_torsion
_geom_torsion_site_symmetry_1
_geom_torsion_site_symmetry_2
_geom_torsion_site_symmetry_3
_geom_torsion_site_symmetry_4
_geom_torsion_publ_flag
Pd1 O1 C21 C22 -3.4(4) . . . . ?
Pd1 O1 C21 C24 175.28(19) . . . . ?
Pd1 O2 C23 C22 2.4(4) . . . . ?
Pd1 O2 C23 C25 -176.22(17) . . . . ?
Pd1 N3 C6 N2 4.7(3) . . . . ?
Pd1 N3 C6 C7 -176.5(2) . . . . ?
Pd1 N3 C10 C9 178.19(19) . . . . ?
Fe1 C11 C12 C13 -59.0(2) . . . . ?
Fe1 C11 C15 C14 59.58(19) . . . . ?
Fe1 C12 C13 C14 -58.8(2) . . . . ?
Fe1 C13 C14 C15 -59.09(19) . . . . ?
Fe1 C14 C15 C11 -59.76(19) . . . . ?
Fe1 C16 C17 C18 59.4(2) . . . . ?
Fe1 C16 C20 C19 -59.6(2) . . . . ?
Fe1 C17 C18 C19 58.9(2) . . . . ?
Fe1 C18 C19 C20 59.7(2) . . . . ?
Fe1 C19 C20 C16 59.7(2) . . . . ?
O1 C21 C22 C23 2.3(5) . . . . ?
N1 C2 C3 N2 -0.5(3) . . . . ?
N2 C6 C7 C8 176.8(3) . . . . ?
N3 C6 C7 C8 -1.8(4) . . . . ?
C1 N1 C2 C3 0.5(3) . . . . ?
C1 N1 C4 C5 -132.0(3) . . . . ?
C1 N2 C3 C2 0.3(3) . . . . ?
C1 N2 C6 N3 0.7(3) . . . . ?
C1 N2 C6 C7 -178.1(3) . . . . ?
C2 N1 C1 Pd1 -175.7(3) . . . . ?
C2 N1 C1 N2 -0.3(3) . . . . ?
C2 N1 C4 C5 52.2(4) . . . . ?
C3 N2 C1 Pd1 176.87(18) . . . . ?
C3 N2 C1 N1 0.0(3) . . . . ?
C3 N2 C6 N3 177.4(3) . . . . ?
C3 N2 C6 C7 -1.4(5) . . . . ?
C4 N1 C1 Pd1 8.0(5) . . . . ?
C4 N1 C1 N2 -176.6(2) . . . . ?
C4 N1 C2 C3 176.8(3) . . . . ?
C6 N2 C1 Pd1 -5.8(3) . . . . ?
C6 N2 C1 N1 177.3(2) . . . . ?
C6 N2 C3 C2 -176.6(3) . . . . ?
C6 N3 C10 C9 0.9(4) . . . . ?
C6 C7 C8 C9 0.7(4) . . . . ?
C7 C8 C9 C10 1.0(4) . . . . ?
C7 C8 C9 C11 179.0(2) . . . . ?
C8 C9 C10 N3 -1.9(4) . . . . ?
C8 C9 C11 Fe1 81.8(3) . . . . ?
C8 C9 C11 C12 173.1(3) . . . . ?
C8 C9 C11 C15 -7.4(4) . . . . ?
C9 C11 C12 Fe1 -121.6(3) . . . . ?
C9 C11 C12 C13 179.4(3) . . . . ?
C9 C11 C15 Fe1 121.1(3) . . . . ?
C9 C11 C15 C14 -179.3(3) . . . . ?
C10 N3 C6 N2 -177.8(2) . . . . ?
C10 N3 C6 C7 1.1(4) . . . . ?
C10 C9 C11 Fe1 -100.3(3) . . . . ?
C10 C9 C11 C12 -9.0(4) . . . . ?
C10 C9 C11 C15 170.5(3) . . . . ?
C11 C9 C10 N3 -179.9(2) . . . . ?
C11 C12 C13 Fe1 58.88(19) . . . . ?
C11 C12 C13 C14 0.1(3) . . . . ?
C12 C11 C15 Fe1 -59.27(19) . . . . ?
C12 C11 C15 C14 0.3(3) . . . . ?
C12 C13 C14 Fe1 59.2(2) . . . . ?
C12 C13 C14 C15 0.1(3) . . . . ?
C13 C14 C15 Fe1 59.5(2) . . . . ?
C13 C14 C15 C11 -0.3(3) . . . . ?
C15 C11 C12 Fe1 58.78(18) . . . . ?
C15 C11 C12 C13 -0.2(3) . . . . ?
C16 C17 C18 Fe1 -59.1(2) . . . . ?
C16 C17 C18 C19 -0.2(3) . . . . ?
C17 C16 C20 Fe1 59.8(2) . . . . ?
C17 C16 C20 C19 0.2(3) . . . . ?
C17 C18 C19 Fe1 -59.4(2) . . . . ?
C17 C18 C19 C20 0.3(3) . . . . ?
C18 C19 C20 Fe1 -60.0(2) . . . . ?
C18 C19 C20 C16 -0.3(3) . . . . ?
C20 C16 C17 Fe1 -59.4(2) . . . . ?
C20 C16 C17 C18 0.0(3) . . . . ?
C21 C22 C23 O2 -1.8(5) . . . . ?
C21 C22 C23 C25 176.8(3) . . . . ?
C24 C21 C22 C23 -176.3(3) . . . . ?
